data_1530328
loop_
_publ_author_name
'MacKenzie, K.J.D.'
'Brown, I.W.M.'
'Meinhold, R.H.'
'Bowden, M.E.'

_publ_section_title
;
 Thermal reactions of pyrophyllite studied by high-resolution solid-state
 27Al and 29Si nuclear magnetic resonance spectroscopy
;
_journal_name_full 'Journal of the American Ceramic Society'
_journal_page_first 266
_journal_page_last 272
_journal_volume 68
_journal_year 1985
_chemical_formula_sum 'Al4 O22 Si8'
_chemical_name_systematic 'Al4 Si8 O22'
_space_group_IT_number 2
_symmetry_space_group_name_Hall '-P 1 (1/2*x+1/2*y,1/2*x-1/2*y,-z)'
_symmetry_space_group_name_H-M 'C -1'
_cell_angle_alpha 92
_cell_angle_beta 98.83
_cell_angle_gamma 89.03
_cell_formula_units_Z 1
_cell_length_a 5.2
_cell_length_b 9.15
_cell_length_c 9.45
_cell_volume 444.001
_citation_journal_id_ASTM JACTAW
_cod_data_source_file MacKenzie_JACTAW_1985_1109.cif
_cod_data_source_block Al4O22Si8
_cod_original_cell_volume 444.0009
_cod_original_sg_symbol_H-M 'P -1 (a+b,a-b,-c)'
_cod_database_code 1530328

loop_
_symmetry_equiv_pos_as_xyz
x,y,z
-x,-y,-z
x+1/2,y+1/2,z
-x+1/2,-y+1/2,-z

loop_
_atom_site_label
_atom_site_type_symbol
_atom_site_fract_x
_atom_site_fract_y
_atom_site_fract_z
_atom_site_occupancy
_atom_site_U_iso_or_equiv
Al1 Al+3 0.552 0.149 0 1 0.0
O3 O-2 0.537 -0.122 0.345 1 0.0
O6 O-2 0.25 0.25 0 1 0.0
O2 O-2 0.728 0.292 0.115 1 0.0
O4 O-2 0.717 0.152 0.345 1 0.0
Si1 Si+4 0.725 -0.014 0.286 1 0.0
Si2 Si+4 0.749 0.312 0.286 1 0.0
O5 O-2 0.022 -0.075 0.29 1 0.0
O1 O-2 0.623 -0.008 0.115 1 0.0
